data_4064367
loop_
_publ_author_name
'Selby, Jonathan D.'
'Feliz, Marta'
'Schwarz, Andrew D.'
'Clot, Eric'
'Mountford, Philip'

_publ_section_title
;
 New Sandwich and Half-Sandwich Titanium Hydrazido Compounds
;
_journal_issue 8
_journal_name_full Organometallics
_journal_page_first 2295
_journal_paper_doi 10.1021/om200068k
_journal_volume 30
_journal_year 2011
_chemical_compound_source
;
synthesis as described
;
_chemical_formula_moiety ' C14 H29 Cl N4 Ti '
_chemical_formula_sum 'C14 H29 Cl N4 Ti'
_chemical_formula_weight 336.76
_chemical_name_systematic
;
Cp*Ti(NHNMe2)2Cl
;
_space_group_IT_number 14
_symmetry_cell_setting monoclinic
_symmetry_space_group_name_Hall '-P 2ybc'
_symmetry_space_group_name_H-M 'P 1 21/c 1'
_atom_sites_solution_hydrogens geom
_atom_sites_solution_primary direct
_cell_angle_alpha 90
_cell_angle_beta 95.9091(13)
_cell_angle_gamma 90
_cell_formula_units_Z 4
_cell_length_a 8.5361(2)
_cell_length_b 12.4404(3)
_cell_length_c 16.6363(4)
_cell_measurement_reflns_used 21922
_cell_measurement_temperature 150
_cell_measurement_theta_max 28
_cell_measurement_theta_min 5
_cell_volume 1757.26(7)
_computing_cell_refinement
; 
KappaCCD software 'DENZO' (Otwinowski & Minor, 1996) 
;
_computing_data_collection
; 
KappaCCD software 'Collect' (Nonius, 2000) 
;
_computing_data_reduction
; 
KappaCCD software 'DENZO' (Otwinowski & Minor, 1996) 
;
_computing_publication_material
; 
CRYSTALS (Watkin et al, 2001) 
;
_computing_structure_refinement
; 
CRYSTALS (Watkin et al, 2001) 
;
_computing_structure_solution 'SIR92 (Giacovazzo et al, 1992)'
_diffrn_ambient_temperature 150
_diffrn_measured_fraction_theta_full 0.988
_diffrn_measured_fraction_theta_max 0.988
_diffrn_measurement_device_type
; 
Nonius KappaCCD 
;
_diffrn_measurement_method \w
_diffrn_radiation_monochromator graphite
_diffrn_radiation_type 'Mo K\a'
_diffrn_radiation_wavelength 0.71073
_diffrn_reflns_av_R_equivalents 0.063
_diffrn_reflns_limit_h_max 11
_diffrn_reflns_limit_h_min -11
_diffrn_reflns_limit_k_max 16
_diffrn_reflns_limit_k_min -16
_diffrn_reflns_limit_l_max 21
_diffrn_reflns_limit_l_min -21
_diffrn_reflns_number 21922
_diffrn_reflns_theta_full 27.531
_diffrn_reflns_theta_max 27.531
_diffrn_reflns_theta_min 5.167
_diffrn_standards_decay_% 0.00
_diffrn_standards_interval_count 0
_diffrn_standards_interval_time 0
_diffrn_standards_number 0
_exptl_absorpt_coefficient_mu 0.636
_exptl_absorpt_correction_T_max 0.90
_exptl_absorpt_correction_T_min 0.84
_exptl_absorpt_correction_type multi-scan
_exptl_absorpt_process_details
; 
 Denzo/Scalepack (Otwinowski & Minor, 1996) 
;
_exptl_crystal_colour ' brown '
_exptl_crystal_density_diffrn 1.273
_exptl_crystal_description ' block '
_exptl_crystal_F_000 720
_exptl_crystal_size_max 0.28
_exptl_crystal_size_mid 0.20
_exptl_crystal_size_min 0.16
_exptl_crystal_thermal_history
; 
The material was crystallised at ambient temperature. A suitable crystal 
was cooled rapidly to 150K for single-crystal X-ray diffraction analysis. 
;
_refine_diff_density_max 0.46
_refine_diff_density_min -0.42
_refine_ls_extinction_method None
_refine_ls_goodness_of_fit_ref 1.1111
_refine_ls_hydrogen_treatment mixed
_refine_ls_matrix_type full
_refine_ls_number_parameters 189
_refine_ls_number_reflns 2487
_refine_ls_number_restraints 0
_refine_ls_R_factor_all 0.0687
_refine_ls_R_factor_gt 0.0392
_refine_ls_shift/su_max 0.002260
_refine_ls_structure_factor_coef F
_refine_ls_weighting_details
;
 Method, part 1, Chebychev polynomial, (Watkin, 1994, Prince, 1982) 
 [weight] = 1.0/[A~0~*T~0~(x)+A~1~*T~1~(x) ... +A~n-1~]*T~n-1~(x)] 
 where A~i~ are the Chebychev coefficients listed below and x= Fcalc/Fmax 
 Method = Robust Weighting (Prince, 1982) 
 W = [weight] * [1-(deltaF/6*sigmaF)^2^]^2^ 
 A~i~ are: 
 0.383 0.232 0.157 
;
_refine_ls_weighting_scheme calc
_refine_ls_wR_factor_all 0.0744
_refine_ls_wR_factor_gt 0.0451
_refine_ls_wR_factor_ref 0.0451
_reflns_limit_h_max 11
_reflns_limit_h_min -11
_reflns_limit_k_max 16
_reflns_limit_k_min 0
_reflns_limit_l_max 21
_reflns_limit_l_min 0
_reflns_number_gt 2487
_reflns_number_total 3991
_reflns_threshold_expression I>3.00u(I)
_cod_data_source_file om200068k_si_001.cif
_cod_data_source_block Compound_7
_cod_depositor_comments
;
The following automatic conversions were performed:

'_symmetry_cell_setting' value 'Monoclinic' changed to 'monoclinic'
according to /home/saulius/struct/CIF-dictionaries/cif_core.dic
dictionary named 'cif_core.dic' version 2.4.1 from 2010-06-29.

Automatic conversion script
Id: cif_fix_values 1715 2011-07-08 13:25:40Z adriana 
;
_cod_original_sg_symbol_H-M 'P 1 21/c 1 '
_cod_original_formula_sum ' C14 H29 Cl N4 Ti '
_cod_database_code 4064367

loop_
_symmetry_equiv_pos_as_xyz
x,y,z
-x,-y,-z
-x,y+1/2,-z+1/2
x,-y+1/2,z+1/2

loop_
_atom_site_label
_atom_site_type_symbol
_atom_site_fract_x
_atom_site_fract_y
_atom_site_fract_z
_atom_site_U_iso_or_equiv
_atom_site_occupancy
_atom_site_adp_type
Ti1 Ti 0.40794(5) 0.26676(4) 0.37127(3) 0.0197 1.0000 Uani
Cl1 Cl 0.45109(9) 0.08055(5) 0.33230(5) 0.0343 1.0000 Uani
N1 N 0.4909(3) 0.3461(2) 0.28918(15) 0.0305 1.0000 Uani
N2 N 0.6414(3) 0.3100(2) 0.32093(14) 0.0298 1.0000 Uani
C1 C 0.7433(4) 0.3982(3) 0.3522(2) 0.0465 1.0000 Uani
C2 C 0.7179(4) 0.2441(3) 0.26328(19) 0.0444 1.0000 Uani
N3 N 0.5089(3) 0.3326(2) 0.47378(15) 0.0313 1.0000 Uani
N4 N 0.5403(3) 0.2210(2) 0.48349(13) 0.0303 1.0000 Uani
C3 C 0.7092(4) 0.1939(3) 0.4921(2) 0.0445 1.0000 Uani
C4 C 0.4624(4) 0.1655(3) 0.5466(2) 0.0461 1.0000 Uani
C5 C 0.1955(3) 0.3913(2) 0.37230(16) 0.0248 1.0000 Uani
C6 C 0.1652(3) 0.3109(2) 0.42920(15) 0.0251 1.0000 Uani
C7 C 0.1398(3) 0.2123(2) 0.38832(16) 0.0250 1.0000 Uani
C8 C 0.1491(3) 0.2327(2) 0.30446(14) 0.0229 1.0000 Uani
C9 C 0.1786(3) 0.3430(2) 0.29485(15) 0.0223 1.0000 Uani
C10 C 0.2271(4) 0.5078(2) 0.39087(18) 0.0352 1.0000 Uani
C11 C 0.1388(4) 0.3340(3) 0.51589(17) 0.0369 1.0000 Uani
C12 C 0.0962(4) 0.1056(2) 0.42253(18) 0.0356 1.0000 Uani
C13 C 0.1169(3) 0.1547(2) 0.23575(17) 0.0327 1.0000 Uani
C14 C 0.1798(3) 0.3996(2) 0.21497(16) 0.0312 1.0000 Uani
H1 H 0.489(4) 0.402(3) 0.259(2) 0.038(9) 1.0000 Uiso
H2 H 0.460(4) 0.356(3) 0.513(2) 0.043(10) 1.0000 Uiso
H11 H 0.6880 0.4416 0.3913 0.0556 1.0000 Uiso
H12 H 0.8430 0.3683 0.3803 0.0556 1.0000 Uiso
H13 H 0.7685 0.4451 0.3064 0.0556 1.0000 Uiso
H21 H 0.6455 0.1847 0.2430 0.0541 1.0000 Uiso
H22 H 0.8174 0.2130 0.2907 0.0541 1.0000 Uiso
H23 H 0.7429 0.2898 0.2168 0.0541 1.0000 Uiso
H31 H 0.7621 0.2317 0.4492 0.0528 1.0000 Uiso
H32 H 0.7579 0.2173 0.5465 0.0528 1.0000 Uiso
H33 H 0.7222 0.1145 0.4864 0.0528 1.0000 Uiso
H41 H 0.3478 0.1838 0.5408 0.0551 1.0000 Uiso
H42 H 0.5112 0.1888 0.6010 0.0551 1.0000 Uiso
H43 H 0.4755 0.0860 0.5409 0.0551 1.0000 Uiso
H101 H 0.1250 0.5476 0.3886 0.0420 1.0000 Uiso
H102 H 0.2843 0.5147 0.4462 0.0420 1.0000 Uiso
H103 H 0.2931 0.5386 0.3502 0.0420 1.0000 Uiso
H111 H 0.0247 0.3493 0.5194 0.0447 1.0000 Uiso
H112 H 0.2029 0.3978 0.5356 0.0447 1.0000 Uiso
H113 H 0.1713 0.2702 0.5502 0.0447 1.0000 Uiso
H121 H -0.0206 0.1018 0.4236 0.0432 1.0000 Uiso
H122 H 0.1490 0.0979 0.4787 0.0432 1.0000 Uiso
H123 H 0.1313 0.0463 0.3880 0.0432 1.0000 Uiso
H131 H 0.0015 0.1538 0.2177 0.0389 1.0000 Uiso
H132 H 0.1515 0.0811 0.2541 0.0389 1.0000 Uiso
H133 H 0.1762 0.1772 0.1898 0.0389 1.0000 Uiso
H141 H 0.0706 0.4237 0.1957 0.0371 1.0000 Uiso
H142 H 0.2511 0.4634 0.2216 0.0371 1.0000 Uiso
H143 H 0.2184 0.3492 0.1745 0.0371 1.0000 Uiso

loop_
_atom_site_aniso_label
_atom_site_aniso_U_11
_atom_site_aniso_U_22
_atom_site_aniso_U_33
_atom_site_aniso_U_23
_atom_site_aniso_U_13
_atom_site_aniso_U_12
Ti1 0.0193(2) 0.0195(2) 0.0200(2) 0.00046(18) 0.00078(15) 0.00096(18)
Cl1 0.0355(4) 0.0240(3) 0.0428(4) -0.0053(3) 0.0008(3) 0.0066(3)
N1 0.0220(11) 0.0347(13) 0.0351(13) 0.0142(11) 0.0044(9) 0.0042(10)
N2 0.0200(11) 0.0365(13) 0.0330(12) 0.0077(10) 0.0024(9) 0.0009(9)
C1 0.0312(16) 0.048(2) 0.060(2) 0.0117(17) 0.0026(14) -0.0132(15)
C2 0.0310(15) 0.066(2) 0.0384(16) 0.0053(16) 0.0135(12) 0.0126(16)
N3 0.0319(13) 0.0323(13) 0.0288(12) -0.0061(10) -0.0013(10) -0.0028(10)
N4 0.0273(12) 0.0386(13) 0.0241(11) 0.0073(10) -0.0014(9) 0.0031(10)
C3 0.0314(16) 0.060(2) 0.0404(17) 0.0095(16) -0.0032(13) 0.0122(15)
C4 0.0456(19) 0.060(2) 0.0324(16) 0.0173(15) 0.0009(14) -0.0002(16)
C5 0.0194(12) 0.0265(13) 0.0282(13) -0.0030(11) 0.0012(10) 0.0062(10)
C6 0.0232(13) 0.0300(13) 0.0225(12) -0.0032(11) 0.0040(10) 0.0019(10)
C7 0.0196(12) 0.0278(14) 0.0281(13) -0.0004(10) 0.0057(10) -0.0018(10)
C8 0.0184(11) 0.0283(12) 0.0222(11) -0.0044(11) 0.0028(9) -0.0001(10)
C9 0.0175(11) 0.0284(13) 0.0209(12) -0.0011(10) 0.0007(9) 0.0062(10)
C10 0.0407(17) 0.0255(14) 0.0387(16) -0.0077(12) 0.0006(13) 0.0080(12)
C11 0.0395(17) 0.0495(19) 0.0227(14) -0.0070(13) 0.0082(12) 0.0019(14)
C12 0.0382(16) 0.0349(16) 0.0348(15) 0.0052(13) 0.0088(12) -0.0082(13)
C13 0.0312(15) 0.0367(15) 0.0294(14) -0.0090(12) -0.0007(11) -0.0018(13)
C14 0.0304(14) 0.0381(16) 0.0243(13) 0.0049(12) -0.0013(11) 0.0068(12)

loop_
_atom_type_symbol
_atom_type_scat_dispersion_real
_atom_type_scat_dispersion_imag
_atom_type_scat_Cromer_Mann_a1
_atom_type_scat_Cromer_Mann_b1
_atom_type_scat_Cromer_Mann_a2
_atom_type_scat_Cromer_Mann_b2
_atom_type_scat_Cromer_Mann_a3
_atom_type_scat_Cromer_Mann_b3
_atom_type_scat_Cromer_Mann_a4
_atom_type_scat_Cromer_Mann_b4
_atom_type_scat_Cromer_Mann_c
_atom_type_scat_source
'C   ' 0.0033 0.0016 2.3100 20.8439 1.0200 10.2075 1.5886 0.5687 0.8650 51.6512 0.2156 International_Tables_Vol_IV_Table_2.2B
'H   ' 0.0000 0.0000 0.4930 10.5109 0.3229 26.1257 0.1402 3.1424 0.0408 57.7998 0.0030 International_Tables_Vol_IV_Table_2.2B
'Cl  ' 0.1484 0.1585 11.4604 0.0104 7.1964 1.1662 6.2556 18.5194 1.6455 47.7784 -9.5574 International_Tables_Vol_IV_Table_2.2B
'N   ' 0.0061 0.0033 12.2126 0.0057 3.1322 9.8933 2.0125 28.9975 1.1663 0.5826 -11.5290 International_Tables_Vol_IV_Table_2.2B
'Ti  ' 0.2776 0.4457 9.7595 7.8508 7.3558 0.5000 1.6991 35.6338 1.9021 116.1050 1.2807 International_Tables_Vol_IV_Table_2.2B

loop_
_geom_angle_atom_site_label_1
_geom_angle_atom_site_label_2
_geom_angle_atom_site_label_3
_geom_angle
_geom_angle_publ_flag
Cl1 Ti1 N1 103.10(8) yes
Cl1 Ti1 N2 88.02(7) yes
N1 Ti1 N2 37.74(9) yes
Cl1 Ti1 N3 123.33(8) yes
N1 Ti1 N3 104.01(11) yes
N2 Ti1 N3 84.35(10) yes
Cl1 Ti1 N4 84.23(7) yes
N1 Ti1 N4 124.33(10) yes
N2 Ti1 N4 88.89(9) yes
N3 Ti1 N4 39.68(10) yes
Cl1 Ti1 C5 138.83(7) yes
N1 Ti1 C5 90.44(10) yes
N2 Ti1 C5 122.51(9) yes
N3 Ti1 C5 89.38(10) yes
N4 Ti1 C5 119.72(9) yes
Cl1 Ti1 C6 118.43(7) yes
N1 Ti1 C6 124.61(10) yes
N2 Ti1 C6 153.39(9) yes
N3 Ti1 C6 83.12(10) yes
N4 Ti1 C6 96.21(9) yes
Cl1 Ti1 C7 86.35(7) yes
N1 Ti1 C7 131.31(10) yes
N2 Ti1 C7 165.37(9) yes
N3 Ti1 C7 109.99(10) yes
N4 Ti1 C7 103.94(9) yes
Cl1 Ti1 C8 82.36(7) yes
N1 Ti1 C8 98.83(10) yes
N2 Ti1 C8 131.36(8) yes
N3 Ti1 C8 139.34(10) yes
N4 Ti1 C8 136.68(9) yes
Cl1 Ti1 C9 111.63(7) yes
N1 Ti1 C9 75.96(9) yes
N2 Ti1 C9 113.68(9) yes
N3 Ti1 C9 122.79(10) yes
N4 Ti1 C9 152.02(9) yes
C5 Ti1 C6 34.21(9) yes
C5 Ti1 C7 56.97(9) yes
C6 Ti1 C7 33.63(9) yes
C5 Ti1 C8 57.00(9) yes
C6 Ti1 C8 56.25(8) yes
C7 Ti1 C8 34.34(9) yes
C5 Ti1 C9 34.28(9) yes
C6 Ti1 C9 56.19(9) yes
C7 Ti1 C9 56.58(9) yes
C8 Ti1 C9 33.92(10) yes
Ti1 N1 N2 87.57(15) yes
Ti1 N1 H1 150(2) no
N2 N1 H1 116(2) no
Ti1 N2 N1 54.70(12) yes
Ti1 N2 C1 123.4(2) yes
N1 N2 C1 112.3(2) yes
Ti1 N2 C2 124.6(2) yes
N1 N2 C2 112.5(2) yes
C1 N2 C2 111.4(3) yes
N2 C1 H11 109.467 no
N2 C1 H12 109.467 no
H11 C1 H12 109.476 no
N2 C1 H13 109.466 no
H11 C1 H13 109.476 no
H12 C1 H13 109.476 no
N2 C2 H21 109.467 no
N2 C2 H22 109.467 no
H21 C2 H22 109.475 no
N2 C2 H23 109.467 no
H21 C2 H23 109.476 no
H22 C2 H23 109.476 no
Ti1 N3 N4 75.94(14) yes
Ti1 N3 H2 126(2) no
N4 N3 H2 110(3) no
Ti1 N4 N3 64.38(13) yes
Ti1 N4 C3 124.36(19) yes
N3 N4 C3 113.9(2) yes
Ti1 N4 C4 120.46(18) yes
N3 N4 C4 116.5(2) yes
C3 N4 C4 109.5(2) yes
N4 C3 H31 109.466 no
N4 C3 H32 109.467 no
H31 C3 H32 109.476 no
N4 C3 H33 109.466 no
H31 C3 H33 109.475 no
H32 C3 H33 109.476 no
N4 C4 H41 109.467 no
N4 C4 H42 109.467 no
H41 C4 H42 109.475 no
N4 C4 H43 109.467 no
H41 C4 H43 109.475 no
H42 C4 H43 109.476 no
Ti1 C5 C6 74.81(15) yes
Ti1 C5 C9 73.97(14) yes
C6 C5 C9 107.4(2) yes
Ti1 C5 C10 120.51(18) yes
C6 C5 C10 125.8(2) yes
C9 C5 C10 126.6(2) yes
Ti1 C6 C5 70.99(14) yes
Ti1 C6 C7 72.99(15) yes
C5 C6 C7 108.7(2) yes
Ti1 C6 C11 129.58(19) yes
C5 C6 C11 123.9(3) yes
C7 C6 C11 126.6(3) yes
Ti1 C7 C6 73.38(15) yes
Ti1 C7 C8 71.87(14) yes
C6 C7 C8 107.2(2) yes
Ti1 C7 C12 124.18(19) yes
C6 C7 C12 128.1(2) yes
C8 C7 C12 124.5(2) yes
Ti1 C8 C7 73.79(14) yes
Ti1 C8 C9 73.40(14) yes
C7 C8 C9 108.2(2) yes
Ti1 C8 C13 123.53(17) yes
C7 C8 C13 127.1(3) yes
C9 C8 C13 124.4(2) yes
Ti1 C9 C5 71.75(14) yes
Ti1 C9 C8 72.68(14) yes
C5 C9 C8 108.3(2) yes
Ti1 C9 C14 124.73(17) yes
C5 C9 C14 126.6(2) yes
C8 C9 C14 125.0(2) yes
C5 C10 H101 109.467 no
C5 C10 H102 109.466 no
H101 C10 H102 109.476 no
C5 C10 H103 109.466 no
H101 C10 H103 109.476 no
H102 C10 H103 109.476 no
C6 C11 H111 109.467 no
C6 C11 H112 109.466 no
H111 C11 H112 109.476 no
C6 C11 H113 109.467 no
H111 C11 H113 109.476 no
H112 C11 H113 109.476 no
C7 C12 H121 109.466 no
C7 C12 H122 109.467 no
H121 C12 H122 109.476 no
C7 C12 H123 109.467 no
H121 C12 H123 109.476 no
H122 C12 H123 109.477 no
C8 C13 H131 109.466 no
C8 C13 H132 109.467 no
H131 C13 H132 109.476 no
C8 C13 H133 109.467 no
H131 C13 H133 109.476 no
H132 C13 H133 109.476 no
C9 C14 H141 109.467 no
C9 C14 H142 109.467 no
H141 C14 H142 109.476 no
C9 C14 H143 109.467 no
H141 C14 H143 109.476 no
H142 C14 H143 109.476 no

loop_
_geom_bond_atom_site_label_1
_geom_bond_atom_site_label_2
_geom_bond_distance
_geom_bond_publ_flag
Ti1 Cl1 2.4437(8) yes
Ti1 N1 1.882(2) yes
Ti1 N2 2.304(2) yes
Ti1 N3 2.005(2) yes
Ti1 N4 2.157(2) yes
Ti1 C5 2.387(2) yes
Ti1 C6 2.436(3) yes
Ti1 C7 2.431(3) yes
Ti1 C8 2.406(2) yes
Ti1 C9 2.416(2) yes
N1 N2 1.411(3) yes
N1 H1 0.86(4) no
N2 C1 1.462(4) yes
N2 C2 1.465(4) yes
C1 H11 1.000 no
C1 H12 1.000 no
C1 H13 1.000 no
C2 H21 1.000 no
C2 H22 1.000 no
C2 H23 1.000 no
N3 N4 1.420(3) yes
N3 H2 0.86(4) no
N4 C3 1.473(4) yes
N4 C4 1.471(4) yes
C3 H31 1.000 no
C3 H32 1.000 no
C3 H33 1.000 no
C4 H41 1.000 no
C4 H42 1.000 no
C4 H43 1.000 no
C5 C6 1.419(4) yes
C5 C9 1.416(4) yes
C5 C10 1.501(4) yes
C6 C7 1.408(4) yes
C6 C11 1.510(4) yes
C7 C8 1.428(4) yes
C7 C12 1.506(4) yes
C8 C9 1.407(4) yes
C8 C13 1.504(4) yes
C9 C14 1.505(4) yes
C10 H101 1.000 no
C10 H102 1.000 no
C10 H103 1.000 no
C11 H111 1.000 no
C11 H112 1.000 no
C11 H113 1.000 no
C12 H121 1.000 no
C12 H122 1.000 no
C12 H123 1.000 no
C13 H131 1.000 no
C13 H132 1.000 no
C13 H133 1.000 no
C14 H141 1.000 no
C14 H142 1.000 no
C14 H143 1.000 no
